data_2001679
loop_
_publ_author_name
'Carrell, H. L.'

_publ_section_title
;
 7-Chloromethyl-12-methylbenz[<i>a</i>]anthracene
;
_journal_issue 5
_journal_name_full 'Acta Crystallographica Section C'
_journal_page_first 902
_journal_page_last 905
_journal_paper_doi 10.1107/S0108270192008278
_journal_volume 49
_journal_year 1993
_chemical_formula_sum 'C20 H15 Cl'
_chemical_formula_weight 290.8
_symmetry_cell_setting monoclinic
_symmetry_space_group_name_Hall '-P 2ybc'
_symmetry_space_group_name_H-M 'P 1 21/c 1'
_cell_angle_alpha 90
_cell_angle_beta 108.910(10)
_cell_angle_gamma 90
_cell_formula_units_Z 8
_cell_length_a 20.449(4)
_cell_length_b 11.473(2)
_cell_length_c 13.025(2)
_cell_volume 2890.9(9)
_diffrn_radiation_type Cu
_diffrn_radiation_wavelength 1.5418
_exptl_absorpt_coefficient_mu 2.114
_exptl_crystal_density_diffrn 1.336
_exptl_crystal_F_000 1216
_cod_data_source_file cr0405.cif
_cod_data_source_block cr0405_structure_1_of_1
_cod_original_cell_volume 2890.9
_cod_original_formula_sum 'C20 H15 Cl1'
_cod_database_code 2001679

loop_
_atom_site_label
_atom_site_fract_x
_atom_site_fract_y
_atom_site_fract_z
_atom_site_U_iso_or_equiv
Cla .69939(3) .49530(8) .43139(6) .0786(4)
C1a .35450(10) .3067(3) .1901(2) .064(2)
C2a .30020(10) .3313(3) .0986(3) .077(2)
C3a .29120(10) .4427(4) .0549(2) .080(2)
C4a .33950(10) .5271(3) .1007(2) .075(2)
C5a .45070(10) .5854(3) .2323(2) .064(2)
C6a .50860(10) .5605(2) .3130(2) .0590(10)
C7a .57720(10) .4318(2) .4604(2) .0500(10)
C8a .64620(10) .2984(3) .6059(2) .067(2)
C9a .6504(2) .2038(3) .6692(3) .081(2)
C10a .5930(2) .1320(3) .6519(3) .084(2)
C11a .5326(2) .1537(3) .5707(3) .075(2)
C12a .46380(10) .2773(2) .4150(2) .0550(10)
C13a .46130(10) .3702(2) .3444(2) .0490(10)
C14a .40310(10) .3932(2) .2441(2) .0540(10)
C15a .39680(10) .5023(3) .1937(2) .0580(10)
C16a .51750(10) .4536(2) .3728(2) .0480(10)
C17a .63400(10) .5200(2) .4942(2) .0570(10)
C18a .58400(10) .3279(2) .5212(2) .0540(10)
C19a .52580(10) .2533(2) .5012(2) .0570(10)
C20a .40130(10) .2040(3) .4109(3) .073(2)
Clb -.19494(3) .00046(8) .21661(6) .0789(4)
C1b .14350(10) .1993(3) .3319(2) .060(2)
C2b .19770(10) .1781(3) .2935(2) .078(2)
C3b .20830(10) .0708(3) .2577(2) .091(2)
C4b .16230(10) -.0151(3) .2553(2) .080(2)
C5b .05340(10) -.0850(3) .2788(2) .066(2)
C6b -.00480(10) -.0633(3) .3011(2) .057(2)
C7b -.07620(10) .0624(2) .3767(2) .0480(10)
C8b -.14700(10) .1928(3) .4517(2) .075(2)
C9b -.1511(2) .2868(3) .5118(3) .097(2)
C10b -.0953(2) .3606(3) .5526(3) .094(2)
C11b -.0351(2) .3404(3) .5335(2) .075(2)
C12b .03530(10) .2213(2) .4487(2) .0470(10)
C13b .03930(10) .1297(2) .3802(2) .0440(10)
C14b .09720(10) .1108(2) .3377(2) .0500(10)
C15b .10540(10) .0025(3) .2931(2) .060(2)
C16b -.01560(10) .0436(2) .3512(2) .0440(10)
C17b -.1326(2) -.0260(3) .3486(2) .059(2)
C18b -.08420(10) .1652(2) .4311(2) .0550(10)
C19b -.02680(10) .2420(2) .4713(2) .0540(10)
C20b .09660(10) .2966(4) .5062(3) .063(2)
H1a .3600(10) .228(2) .216(2) .056(8)
H2a .264(2) .271(3) .064(3) .0100(10)
H3a .251(2) .458(3) -.008(3) .0100(10)
H4a .3380(10) .606(3) .070(2) .073(9)
H5a .4450(10) .654(2) .201(2) .056(8)
H6a .5440(10) .614(2) .331(2) .056(8)
H8a .6850(10) .314(3) .615(2) .0080(10)
H9a .698(2) .185(3) .734(3) .0120(10)
H10a .5950(10) .059(3) .695(3) .0090(10)
H11a .4910(10) .103(3) .559(2) .084(9)
H17a .6570(10) .514(2) .569(2) .058(7)
H17a' .6180(10) .597(3) .473(2) .066(9)
H20a .3970(10) .117(2) .368(2) .059(7)
H20a' .4010(10) .184(3) .484(2) .0090(10)
H20a" .3580(10) .248(2) .371(2) .055(8)
H1b .1370(10) .275(2) .355(2) .063(9)
H2b .2280(10) .240(3) .287(2) .0080(10)
H3b .242(2) .046(3) .231(3) .0100(10)
H4b .1660(10) -.092(3) .232(2) .0080(10)
H5b .0620(10) -.166(3) .251(2) .080(9)
H6b -.0400(10) -.120(2) .285(2) .063(8)
H8b -.1850(10) .139(3) .424(2) .0080(10)
H9b -.193(2) .304(3) .527(3) .0110(10)
H10b -.093(2) .430(3) .598(3) .0100(10)
H11b .0020(10) .397(3) .561(2) .0080(10)
H17b -.1170(10) -.099(2) .344(2) .068(9)
H17b' -.1600(10) -.020(2) .397(2) .069(8)
H20b .0990(10) .383(2) .470(2) .048(7)
H20b' .0940(10) .313(3) .575(2) .082(9)
H20b" .1410(10) .255(2) .509(2) .064(8)
